data_2240667
loop_
_publ_author_name
'Setifi, Zouaoui'
'Valkonen, Arto'
'Fernandes, Manuel A.'
'Nummelin, Sami'
'Boughzala, Habib'
'Setifi, Fatima'
'Glidewell, Christopher'

_publ_section_title
;
 Crystal structures of 2,2'-bipyridin-1-ium
 1,1,3,3-tetracyano-2-ethoxyprop-2-en-1-ide and bis(2,2'-bipyridin-1-ium)
 1,1,3,3-tetracyano-2-(dicyanomethylene)propane-1,3-diide
;
_journal_coeditor_code HB7404
_journal_issue 5
_journal_name_full 'Acta Crystallographica Section E'
_journal_page_first 509
_journal_page_last 515
_journal_paper_doi 10.1107/S2056989015007306
_journal_volume 71
_journal_year 2015
_chemical_formula_iupac 'C10 H9 N2 +, C9 H5 N4 O -'
_chemical_formula_moiety 'C10 H9 N2 +, C9 H5 N4 O -'
_chemical_formula_sum 'C19 H14 N6 O'
_chemical_formula_weight 342.36
_chemical_name_systematic
;
2,2'-Bipyridin-1-ium 1,1,3,3-tetracyano-2-ethoxyprop-2-en-1-ide
;
_space_group_crystal_system triclinic
_space_group_IT_number 2
_space_group_name_Hall '-P 1'
_space_group_name_H-M_alt 'P -1'
_symmetry_space_group_name_Hall '-P 1'
_symmetry_space_group_name_H-M 'P -1'
_atom_sites_solution_hydrogens mixed
_audit_creation_method SHELXL-2014
_cell_angle_alpha 100.0200(10)
_cell_angle_beta 104.3720(10)
_cell_angle_gamma 92.5900(10)
_cell_formula_units_Z 2
_cell_length_a 7.25140(10)
_cell_length_b 10.6647(2)
_cell_length_c 11.5619(2)
_cell_measurement_reflns_used 4152
_cell_measurement_temperature 123(2)
_cell_measurement_theta_max 28.302
_cell_measurement_theta_min 2.912
_cell_volume 849.27(3)
_computing_cell_refinement
;
DENZO-SMN (Otwinowski & Minor, 1997)
;
_computing_data_collection
;
COLLECT (Bruker, 2008)
;
_computing_data_reduction
;
DENZO-SMN (Otwinowski & Minor, 1997)
;
_computing_molecular_graphics
;
PLATON (Spek, 2009)
;
_computing_publication_material
;
SHELXL2014  (Sheldrick, 2015) and PLATON (Spek, 2009)
;
_computing_structure_refinement
;
SHELXL2014 (Sheldrick, 2015)
;
_computing_structure_solution
;
SIR2011 (Burla <i>et al.</i>,  2012)
;
_diffrn_ambient_temperature 123(2)
_diffrn_measured_fraction_theta_full 0.992
_diffrn_measured_fraction_theta_max 0.981
_diffrn_measurement_device_type 'Bruker APEXII CCD'
_diffrn_measurement_method '\f  & \w scans'
_diffrn_radiation_monochromator graphite
_diffrn_radiation_source 'fine-focus sealed tube'
_diffrn_radiation_type MoK\a
_diffrn_radiation_wavelength 0.71073
_diffrn_reflns_av_R_equivalents 0.0170
_diffrn_reflns_limit_h_max 9
_diffrn_reflns_limit_h_min -9
_diffrn_reflns_limit_k_max 14
_diffrn_reflns_limit_k_min -11
_diffrn_reflns_limit_l_max 15
_diffrn_reflns_limit_l_min -15
_diffrn_reflns_number 6234
_diffrn_reflns_theta_full 25.242
_diffrn_reflns_theta_max 28.302
_diffrn_reflns_theta_min 2.912
_diffrn_standards_decay_% 0
_diffrn_standards_interval_count 0
_diffrn_standards_interval_time 0
_diffrn_standards_number 0
_exptl_absorpt_coefficient_mu 0.089
_exptl_absorpt_correction_T_max 0.988
_exptl_absorpt_correction_T_min 0.870
_exptl_absorpt_correction_type multi-scan
_exptl_absorpt_process_details
;
(SADABS; Sheldrick, 2003)
;
_exptl_crystal_colour 'pale orange'
_exptl_crystal_density_diffrn 1.339
_exptl_crystal_description plate
_exptl_crystal_F_000 356
_exptl_crystal_size_max 0.400
_exptl_crystal_size_mid 0.350
_exptl_crystal_size_min 0.130
_refine_diff_density_max 0.247
_refine_diff_density_min -0.197
_refine_ls_extinction_method none
_refine_ls_goodness_of_fit_ref 1.021
_refine_ls_hydrogen_treatment mixed
_refine_ls_matrix_type full
_refine_ls_number_parameters 259
_refine_ls_number_reflns 4152
_refine_ls_number_restraints 3
_refine_ls_restrained_S_all 1.028
_refine_ls_R_factor_all 0.0536
_refine_ls_R_factor_gt 0.0419
_refine_ls_shift/su_max 0.000
_refine_ls_shift/su_mean 0.000
_refine_ls_structure_factor_coef Fsqd
_refine_ls_weighting_details 'w=1/[\s^2^(Fo^2^)+(0.0362P)^2^+0.2911P] where P=(Fo^2^+2Fc^2^)/3'
_refine_ls_weighting_scheme calc
_refine_ls_wR_factor_gt 0.0966
_refine_ls_wR_factor_ref 0.1029
_reflns_number_gt 3447
_reflns_number_total 4152
_reflns_threshold_expression I>2\s(I)
_cod_data_source_file hb7404sup1.cif
_cod_data_source_block I
_cod_database_code 2240667
_shelx_space_group_comment
;
The symmetry employed for this shelxl refinement is uniquely defined
by the following loop, which should always be used as a source of
symmetry information in preference to the above space-group names.
They are only intended as comments.
;
_shelx_estimated_absorpt_t_min 0.965
_shelx_estimated_absorpt_t_max 0.989
_shelxl_version_number 2.014

loop_
_space_group_symop_operation_xyz
'x, y, z'
'-x, -y, -z'

loop_
_atom_site_type_symbol
_atom_site_label
_atom_site_fract_x
_atom_site_fract_y
_atom_site_fract_z
_atom_site_U_iso_or_equiv
_atom_site_adp_type
_atom_site_calc_flag
_atom_site_occupancy
_atom_site_disorder_assembly
_atom_site_disorder_group
N N11 0.21857(15) 0.52707(9) 0.43771(10) 0.0285(2) Uani d 1 . .
H H11 0.304(2) 0.5526(14) 0.5105(14) 0.034 Uiso d 1 . .
C C12 0.13048(16) 0.40769(10) 0.41532(11) 0.0250(2) Uani d 1 . .
C C13 -0.00916(18) 0.36846(12) 0.30713(11) 0.0300(3) Uani d 1 . .
H H13 -0.0760 0.2858 0.2891 0.036 Uiso calc 1 . .
C C14 -0.0511(2) 0.45071(13) 0.22510(12) 0.0354(3) Uani d 1 . .
H H14 -0.1463 0.4240 0.1505 0.042 Uiso calc 1 . .
C C15 0.0455(2) 0.57160(13) 0.25183(13) 0.0370(3) Uani d 1 . .
H H15 0.0191 0.6278 0.1956 0.044 Uiso calc 1 . .
C C16 0.18018(19) 0.60851(12) 0.36102(13) 0.0347(3) Uani d 1 . .
H H16 0.2459 0.6917 0.3820 0.042 Uiso calc 1 . .
N N21 0.33192(15) 0.39123(10) 0.60741(9) 0.0298(2) Uani d 1 . .
C C22 0.19143(16) 0.33195(11) 0.51119(10) 0.0248(2) Uani d 1 . .
C C23 0.10772(18) 0.20973(12) 0.50218(12) 0.0316(3) Uani d 1 . .
H H23 0.0098 0.1704 0.4324 0.038 Uiso calc 1 . .
C C24 0.1711(2) 0.14670(12) 0.59796(13) 0.0358(3) Uani d 1 . .
H H24 0.1167 0.0631 0.5949 0.043 Uiso calc 1 . .
C C25 0.31365(19) 0.20658(13) 0.69753(12) 0.0336(3) Uani d 1 . .
H H25 0.3585 0.1656 0.7645 0.040 Uiso calc 1 . .
C C26 0.39027(18) 0.32811(13) 0.69780(12) 0.0334(3) Uani d 1 . .
H H26 0.4898 0.3686 0.7662 0.040 Uiso calc 1 . .
C C31 0.63575(17) 0.92545(11) 0.75796(11) 0.0258(2) Uani d 1 . .
C C32 0.66992(16) 0.94146(11) 0.88432(11) 0.0243(2) Uani d 1 . .
C C33 0.73776(16) 1.05351(11) 0.97022(10) 0.0252(2) Uani d 1 . .
C C311 0.52991(19) 0.81335(12) 0.68277(12) 0.0327(3) Uani d 1 . .
N N311 0.4472(2) 0.72078(12) 0.62292(12) 0.0525(4) Uani d 1 . .
C C312 0.69653(17) 1.01940(11) 0.69840(11) 0.0278(3) Uani d 1 . .
N N312 0.74430(19) 1.09353(11) 0.64791(11) 0.0396(3) Uani d 1 . .
C C331 0.78777(17) 1.04922(11) 1.09671(11) 0.0281(3) Uani d 1 . .
N N331 0.83067(17) 1.05186(11) 1.19987(10) 0.0365(3) Uani d 1 . .
C C332 0.74824(17) 1.17768(11) 0.94263(11) 0.0277(2) Uani d 1 . .
N N332 0.75833(18) 1.28170(10) 0.92815(10) 0.0366(3) Uani d 1 . .
O O321 0.62639(12) 0.83982(8) 0.93268(8) 0.0279(2) Uani d 0.634(9) A -1
C C321 0.7550(4) 0.7422(3) 0.9381(5) 0.0381(9) Uani d 0.634(9) A -1
H H32A 0.8632 0.7663 1.0117 0.046 Uiso calc 0.634(9) A -1
H H32B 0.8069 0.7308 0.8658 0.046 Uiso calc 0.634(9) A -1
C C322 0.6481(8) 0.6213(3) 0.9417(6) 0.0430(11) Uani d 0.634(9) A -1
H H32C 0.7343 0.5530 0.9458 0.064 Uiso calc 0.634(9) A -1
H H32D 0.5422 0.5977 0.8681 0.064 Uiso calc 0.634(9) A -1
H H32E 0.5974 0.6334 1.0135 0.064 Uiso calc 0.634(9) A -1
O O341 0.62639(12) 0.83982(8) 0.93268(8) 0.0279(2) Uani d 0.366(9) A -2
C C341 0.6787(17) 0.7134(5) 0.8864(6) 0.051(2) Uani d 0.366(9) A -2
H H34A 0.8019 0.7218 0.8647 0.061 Uiso calc 0.366(9) A -2
H H34B 0.5796 0.6712 0.8125 0.061 Uiso calc 0.366(9) A -2
C C342 0.6957(17) 0.6360(6) 0.9825(6) 0.0423(18) Uani d 0.366(9) A -2
H H42C 0.7350 0.5519 0.9541 0.063 Uiso calc 0.366(9) A -2
H H42D 0.5718 0.6252 1.0010 0.063 Uiso calc 0.366(9) A -2
H H42E 0.7914 0.6796 1.0560 0.063 Uiso calc 0.366(9) A -2

loop_
_atom_site_aniso_label
_atom_site_aniso_U_11
_atom_site_aniso_U_22
_atom_site_aniso_U_33
_atom_site_aniso_U_12
_atom_site_aniso_U_13
_atom_site_aniso_U_23
N11 0.0302(5) 0.0213(5) 0.0365(6) -0.0010(4) 0.0157(4) 0.0026(4)
C12 0.0269(6) 0.0197(5) 0.0310(6) 0.0016(4) 0.0148(5) 0.0016(4)
C13 0.0346(6) 0.0245(6) 0.0316(6) 0.0005(5) 0.0123(5) 0.0021(5)
C14 0.0414(7) 0.0367(7) 0.0310(6) 0.0075(6) 0.0142(6) 0.0065(5)
C15 0.0456(8) 0.0347(7) 0.0422(7) 0.0120(6) 0.0257(6) 0.0161(6)
C16 0.0394(7) 0.0243(6) 0.0491(8) 0.0029(5) 0.0261(6) 0.0097(5)
N21 0.0296(5) 0.0285(5) 0.0301(5) -0.0028(4) 0.0097(4) 0.0011(4)
C22 0.0254(5) 0.0216(5) 0.0283(6) 0.0006(4) 0.0113(4) 0.0012(4)
C23 0.0338(6) 0.0232(6) 0.0342(6) -0.0026(5) 0.0047(5) 0.0035(5)
C24 0.0398(7) 0.0245(6) 0.0419(7) -0.0003(5) 0.0076(6) 0.0084(5)
C25 0.0326(6) 0.0342(7) 0.0361(7) 0.0068(5) 0.0092(5) 0.0107(5)
C26 0.0293(6) 0.0373(7) 0.0313(6) -0.0007(5) 0.0066(5) 0.0031(5)
C31 0.0275(6) 0.0206(5) 0.0310(6) -0.0001(4) 0.0110(5) 0.0049(4)
C32 0.0212(5) 0.0218(5) 0.0332(6) 0.0027(4) 0.0102(4) 0.0092(4)
C33 0.0241(5) 0.0246(6) 0.0280(6) 0.0020(4) 0.0067(4) 0.0082(4)
C311 0.0382(7) 0.0266(6) 0.0371(7) -0.0017(5) 0.0197(5) 0.0027(5)
N311 0.0676(9) 0.0374(7) 0.0510(8) -0.0208(6) 0.0312(7) -0.0117(6)
C312 0.0327(6) 0.0219(5) 0.0297(6) 0.0019(4) 0.0116(5) 0.0020(4)
N312 0.0552(7) 0.0269(5) 0.0423(6) 0.0002(5) 0.0233(6) 0.0075(5)
C331 0.0272(6) 0.0240(6) 0.0334(7) -0.0001(4) 0.0071(5) 0.0082(5)
N331 0.0447(7) 0.0315(6) 0.0314(6) -0.0005(5) 0.0047(5) 0.0095(4)
C332 0.0308(6) 0.0257(6) 0.0253(6) 0.0025(4) 0.0057(5) 0.0042(4)
N332 0.0522(7) 0.0265(6) 0.0300(6) 0.0033(5) 0.0082(5) 0.0063(4)
O321 0.0309(4) 0.0215(4) 0.0357(5) 0.0025(3) 0.0145(4) 0.0092(3)
C321 0.0313(13) 0.0412(15) 0.055(2) 0.0185(11) 0.0194(12) 0.0291(14)
C322 0.061(3) 0.0208(13) 0.054(3) 0.0070(12) 0.027(2) 0.0080(15)
O341 0.0309(4) 0.0215(4) 0.0357(5) 0.0025(3) 0.0145(4) 0.0092(3)
C341 0.090(6) 0.037(3) 0.039(3) 0.033(3) 0.029(3) 0.019(2)
C342 0.061(5) 0.026(3) 0.043(4) 0.010(2) 0.018(3) 0.007(2)

loop_
_atom_type_symbol
_atom_type_description
_atom_type_scat_dispersion_real
_atom_type_scat_dispersion_imag
_atom_type_scat_source
C C 0.0033 0.0016 'International Tables Vol C Tables 4.2.6.8 and 6.1.1.4'
H H 0.0000 0.0000 'International Tables Vol C Tables 4.2.6.8 and 6.1.1.4'
N N 0.0061 0.0033 'International Tables Vol C Tables 4.2.6.8 and 6.1.1.4'
O O 0.0106 0.0060 'International Tables Vol C Tables 4.2.6.8 and 6.1.1.4'

loop_
_geom_angle_atom_site_label_1
_geom_angle_atom_site_label_2
_geom_angle_atom_site_label_3
_geom_angle
_geom_angle_publ_flag
C16 N11 C12 123.83(12) ?
C16 N11 H11 119.5(10) ?
C12 N11 H11 116.6(10) ?
N11 C12 C13 117.84(11) ?
N11 C12 C22 116.02(11) ?
C13 C12 C22 126.13(10) ?
C12 C13 C14 119.62(12) ?
C12 C13 H13 120.2 ?
C14 C13 H13 120.2 ?
C15 C14 C13 120.18(13) ?
C15 C14 H14 119.9 ?
C13 C14 H14 119.9 ?
C16 C15 C14 118.72(12) ?
C16 C15 H15 120.6 ?
C14 C15 H15 120.6 ?
N11 C16 C15 119.78(12) ?
N11 C16 H16 120.1 ?
C15 C16 H16 120.1 ?
C26 N21 C22 117.27(11) ?
N21 C22 C23 123.22(11) ?
N21 C22 C12 114.70(10) ?
C23 C22 C12 122.08(11) ?
C24 C23 C22 118.13(12) ?
C24 C23 H23 120.9 ?
C22 C23 H23 120.9 ?
C25 C24 C23 119.32(12) ?
C25 C24 H24 120.3 ?
C23 C24 H24 120.3 ?
C24 C25 C26 118.46(12) ?
C24 C25 H25 120.8 ?
C26 C25 H25 120.8 ?
N21 C26 C25 123.59(12) ?
N21 C26 H26 118.2 ?
C25 C26 H26 118.2 ?
C32 C31 C311 119.84(11) y
C32 C31 C312 123.31(10) y
C311 C31 C312 116.80(11) y
N311 C311 C31 178.44(17) y
N312 C312 C31 178.53(13) y
N331 C331 C33 176.77(13) y
N332 C332 C33 175.54(13) y
C32 C33 C331 119.94(10) y
C32 C33 C332 124.72(11) y
C331 C33 C332 115.15(10) y
C31 C32 C33 127.46(10) y
O321 C32 C31 118.45(10) y
O321 C32 C33 114.02(10) y
C32 O321 C321 117.18(14) ?
O321 C321 C322 108.2(3) ?
O321 C321 H32A 110.1 ?
C322 C321 H32A 110.1 ?
O321 C321 H32B 110.1 ?
C322 C321 H32B 110.1 ?
H32A C321 H32B 108.4 ?
C321 C322 H32C 109.5 ?
C321 C322 H32D 109.5 ?
H32C C322 H32D 109.5 ?
C321 C322 H32E 109.5 ?
H32C C322 H32E 109.5 ?
H32D C322 H32E 109.5 ?
C342 C341 H34A 110.0 ?
C342 C341 H34B 110.0 ?
H34A C341 H34B 108.4 ?
C341 C342 H42C 109.5 ?
C341 C342 H42D 109.5 ?
H42C C342 H42D 109.5 ?
C341 C342 H42E 109.5 ?
H42C C342 H42E 109.5 ?
H42D C342 H42E 109.5 ?

loop_
_geom_bond_atom_site_label_1
_geom_bond_atom_site_label_2
_geom_bond_distance
_geom_bond_publ_flag
N11 C16 1.3361(17) ?
N11 C12 1.3512(14) ?
N11 H11 0.901(16) ?
C12 C13 1.3842(17) ?
C12 C22 1.4755(17) ?
C13 C14 1.3900(18) ?
C13 H13 0.9500 ?
C14 C15 1.3860(19) ?
C14 H14 0.9500 ?
C15 C16 1.372(2) ?
C15 H15 0.9500 ?
C16 H16 0.9500 ?
N21 C26 1.3325(17) ?
N21 C22 1.3451(15) ?
C22 C23 1.3886(16) ?
C23 C24 1.3870(18) ?
C23 H23 0.9500 ?
C24 C25 1.3767(19) ?
C24 H24 0.9500 ?
C25 C26 1.3861(18) ?
C25 H25 0.9500 ?
C26 H26 0.9500 ?
C31 C32 1.3982(17) y
C32 C33 1.3956(16) y
C31 C311 1.4136(16) y
C31 C312 1.4224(16) y
C33 C331 1.4261(17) y
C33 C332 1.4181(16) y
C32 O321 1.3618(13) y
O321 C321 1.428(2) y
C311 N311 1.1471(17) y
C312 N312 1.1498(16) y
C331 N331 1.1504(16) y
C332 N332 1.1522(16) y
C321 C322 1.487(3) ?
C321 H32A 0.9900 ?
C321 H32B 0.9900 ?
C322 H32C 0.9800 ?
C322 H32D 0.9800 ?
C322 H32E 0.9800 ?
C341 C342 1.480(4) ?
C341 H34A 0.9900 ?
C341 H34B 0.9900 ?
C342 H42C 0.9800 ?
C342 H42D 0.9800 ?
C342 H42E 0.9800 ?

loop_
_geom_hbond_atom_site_label_D
_geom_hbond_atom_site_label_H
_geom_hbond_atom_site_label_A
_geom_hbond_site_symmetry_A
_geom_hbond_distance_DH
_geom_hbond_distance_HA
_geom_hbond_distance_DA
_geom_hbond_angle_DHA
_geom_hbond_publ_flag
N11 H11 N21 . 0.901(15) 2.202(15) 2.6306(15) 108.5(12) y
N11 H11 N311 . 0.901(15) 2.082(15) 2.8268(17) 139.2(13) y
C13 H13 N331 1_444 0.95 2.52 3.4294(18) 160 y
C16 H16 N312 2_676 0.95 2.38 3.2238(18) 148 y

loop_
_geom_torsion_atom_site_label_1
_geom_torsion_atom_site_label_2
_geom_torsion_atom_site_label_3
_geom_torsion_atom_site_label_4
_geom_torsion
_geom_torsion_publ_flag
C16 N11 C12 C13 -0.79(17) ?
C16 N11 C12 C22 -179.72(10) ?
N11 C12 C13 C14 1.28(17) ?
C22 C12 C13 C14 -179.92(11) ?
C12 C13 C14 C15 -0.39(19) ?
C13 C14 C15 C16 -1.02(19) ?
C12 N11 C16 C15 -0.64(18) ?
C14 C15 C16 N11 1.53(19) ?
C26 N21 C22 C23 -0.53(17) ?
C26 N21 C22 C12 178.83(10) ?
N11 C12 C22 N21 -1.88(15) ?
C13 C12 C22 N21 179.30(11) ?
N11 C12 C22 C23 177.49(11) ?
C13 C12 C22 C23 -1.34(18) ?
N21 C22 C23 C24 0.76(19) ?
C12 C22 C23 C24 -178.54(11) ?
C22 C23 C24 C25 -0.2(2) ?
C23 C24 C25 C26 -0.6(2) ?
C22 N21 C26 C25 -0.31(18) ?
C24 C25 C26 N21 0.9(2) ?
C311 C31 C32 O321 10.27(17) ?
C312 C31 C32 O321 -172.13(11) ?
O321 C32 C33 C331 11.01(16) ?
O321 C32 C33 C332 -163.73(11) ?
C31 C32 C33 C331 -171.92(11) y
C31 C32 C33 C332 13.3(2) y
C33 C32 C31 C311 -166.68(12) y
C33 C32 C31 C312 10.92(19) y
C31 C32 O321 C321 76.5(3) y
C33 C32 O321 C321 -106.2(3) y
C32 O321 C321 C322 -156.1(4) y

_cod_database_fobs_code 2240667
